data_1559891
loop_
_publ_author_name
'Hao, Taotao'
'Yang, Yongsheng'
'Liang, Wenting'
'Fan, Chunying'
'Wang, Xin'
'Wu, Wanhua'
'Chen, Xiaochuan'
'Fu, Haiyan'
'Chen, Hua'
'Yang, Cheng'

_publ_section_title
;
 Trace mild acid-catalysed <i>Z</i> \\rightarrow <i>E</i> isomerization of
 norbornene-fused stilbene derivatives: intelligent chiral molecular
 photoswitches with controllable self-recovery.
;
_journal_issue 7
_journal_name_full 'Chemical science'
_journal_page_first 2614
_journal_page_last 2622
_journal_paper_doi 10.1039/d0sc05213b
_journal_volume 12
_journal_year 2020
_chemical_absolute_configuration unk
_chemical_formula_moiety 'C26 H25 O'
_chemical_formula_sum 'C26 H25 O'
_chemical_formula_weight 353.46
_space_group_crystal_system monoclinic
_space_group_IT_number 5
_space_group_name_Hall 'I 2y'
_space_group_name_H-M_alt 'I 1 2 1'
_atom_sites_solution_hydrogens geom
_atom_sites_solution_primary iterative
_audit_creation_date 2019-05-31
_audit_creation_method
;
Olex2 1.2
(compiled 2018.05.29 svn.r3508 for OlexSys, GUI svn.r5506)
;
_audit_update_record
;
2019-08-28 deposited with the CCDC.	2020-12-28 downloaded from the CCDC.
;
_cell_angle_alpha 90
_cell_angle_beta 99.029(11)
_cell_angle_gamma 90
_cell_formula_units_Z 4
_cell_length_a 11.9345(13)
_cell_length_b 7.2394(8)
_cell_length_c 22.679(2)
_cell_measurement_reflns_used 1082
_cell_measurement_temperature 293(2)
_cell_measurement_theta_max 26.3060
_cell_measurement_theta_min 3.4400
_cell_volume 1935.2(4)
_computing_cell_refinement
;
CrysAlisPro, Agilent Technologies,
Version 1.171.37.35 (release 13-08-2014 CrysAlis171 .NET)
(compiled Aug 13 2014,18:06:01)
;
_computing_data_collection
;
CrysAlisPro, Agilent Technologies,
Version 1.171.37.35 (release 13-08-2014 CrysAlis171 .NET)
(compiled Aug 13 2014,18:06:01)
;
_computing_data_reduction
;
CrysAlisPro, Agilent Technologies,
Version 1.171.37.35 (release 13-08-2014 CrysAlis171 .NET)
(compiled Aug 13 2014,18:06:01)
;
_computing_molecular_graphics 'Olex2 (Dolomanov et al., 2009)'
_computing_publication_material 'Olex2 (Dolomanov et al., 2009)'
_computing_structure_refinement 'ShelXL (Sheldrick, 2015)'
_computing_structure_solution
;
Superflip (Palatinus & Chapuis, 2007;Palatinus & van der Lee, 2008;
Palatinus et al., 2012)
;
_diffrn_ambient_temperature 293.15
_diffrn_detector 'CCD plate'
_diffrn_detector_area_resol_mean 16.0874
_diffrn_detector_type Eos
_diffrn_measured_fraction_theta_full 0.998
_diffrn_measured_fraction_theta_max 0.998
_diffrn_measurement_details
;
#__ type_ start__ end____ width___ exp.time_
  1 omega   50.00   77.00   0.9000   20.0000
omega____ theta____ kappa____ phi______ frames
    -       17.0762   57.0000  -60.0000 30

#__ type_ start__ end____ width___ exp.time_
  2 omega    7.00   84.40   0.9000   20.0000
omega____ theta____ kappa____ phi______ frames
    -       17.0762   57.0000 -180.0000 86

#__ type_ start__ end____ width___ exp.time_
  3 omega    4.00   85.00   0.9000   20.0000
omega____ theta____ kappa____ phi______ frames
    -       17.0762   77.0000 -120.0000 90

#__ type_ start__ end____ width___ exp.time_
  4 omega  -34.00   11.90   0.9000   20.0000
omega____ theta____ kappa____ phi______ frames
    -       17.0762  -57.0000 -180.0000 51
;
_diffrn_measurement_device 'four-circle diffractometer'
_diffrn_measurement_device_type 'Xcalibur, Eos'
_diffrn_measurement_method '\w scans'
_diffrn_orient_matrix_UB_11 -0.0345150000
_diffrn_orient_matrix_UB_12 0.0021096000
_diffrn_orient_matrix_UB_13 -0.0285062000
_diffrn_orient_matrix_UB_21 0.0493523000
_diffrn_orient_matrix_UB_22 0.0019311000
_diffrn_orient_matrix_UB_23 -0.0138082000
_diffrn_orient_matrix_UB_31 0.0002236000
_diffrn_orient_matrix_UB_32 -0.0978245000
_diffrn_orient_matrix_UB_33 -0.0008870000
_diffrn_radiation_monochromator graphite
_diffrn_radiation_probe x-ray
_diffrn_radiation_type MoK\a
_diffrn_radiation_wavelength 0.71073
_diffrn_reflns_av_R_equivalents 0.0273
_diffrn_reflns_av_unetI/netI 0.0523
_diffrn_reflns_Laue_measured_fraction_full 0.998
_diffrn_reflns_Laue_measured_fraction_max 0.998
_diffrn_reflns_limit_h_max 14
_diffrn_reflns_limit_h_min -14
_diffrn_reflns_limit_k_max 9
_diffrn_reflns_limit_k_min -7
_diffrn_reflns_limit_l_max 28
_diffrn_reflns_limit_l_min -28
_diffrn_reflns_number 4757
_diffrn_reflns_point_group_measured_fraction_full 0.804
_diffrn_reflns_point_group_measured_fraction_max 0.790
_diffrn_reflns_theta_full 25.242
_diffrn_reflns_theta_max 26.367
_diffrn_reflns_theta_min 2.957
_diffrn_source 'Enhance (Mo) X-ray Source'
_exptl_absorpt_coefficient_mu 0.072
_exptl_absorpt_correction_T_max 1.00000
_exptl_absorpt_correction_T_min 0.89035
_exptl_absorpt_correction_type multi-scan
_exptl_absorpt_process_details
;
CrysAlisPro, Agilent Technologies,
Version 1.171.37.35 (release 13-08-2014 CrysAlis171 .NET)
(compiled Aug 13 2014,18:06:01)
Empirical absorption correction using spherical harmonics,
 implemented in SCALE3 ABSPACK scaling algorithm.
;
_exptl_crystal_density_diffrn 1.213
_exptl_crystal_density_method 'not measured'
_exptl_crystal_F_000 756
_exptl_crystal_size_max 0.35
_exptl_crystal_size_mid 0.3
_exptl_crystal_size_min 0.25
_refine_diff_density_max 0.274
_refine_diff_density_min -0.164
_refine_diff_density_rms 0.039
_refine_ls_abs_structure_details
;
 Flack x determined using 630 quotients [(I+)-(I-)]/[(I+)+(I-)]
 (Parsons, Flack and Wagner, Acta Cryst. B69 (2013) 249-259).
;
_refine_ls_abs_structure_Flack 1.7(10)
_refine_ls_extinction_method none
_refine_ls_goodness_of_fit_ref 1.046
_refine_ls_hydrogen_treatment constr
_refine_ls_matrix_type full
_refine_ls_number_parameters 246
_refine_ls_number_reflns 3120
_refine_ls_number_restraints 1
_refine_ls_restrained_S_all 1.045
_refine_ls_R_factor_all 0.0749
_refine_ls_R_factor_gt 0.0530
_refine_ls_shift/su_max 0.001
_refine_ls_shift/su_mean 0.000
_refine_ls_structure_factor_coef Fsqd
_refine_ls_weighting_details 'w=1/[\s^2^(Fo^2^)+(0.0611P)^2^+0.2259P] where P=(Fo^2^+2Fc^2^)/3'
_refine_ls_weighting_scheme calc
_refine_ls_wR_factor_gt 0.1194
_refine_ls_wR_factor_ref 0.1344
_reflns_Friedel_coverage 0.463
_reflns_Friedel_fraction_full 0.574
_reflns_Friedel_fraction_max 0.545
_reflns_number_gt 2361
_reflns_number_total 3120
_reflns_threshold_expression 'I > 2\s(I)'
_cod_data_source_file d0sc05213b2.cif
_cod_data_source_block 190531_s1_htt_447_2a
_cod_depositor_comments
;Adding full bibliography for 1559890--1559892.cif.

 Adding full bibliography for 1559890--1559892.cif.
;
_cod_database_code 1559891
_shelx_shelxl_version_number 2014/7
_chemical_oxdiff_formula c12h12n2o3cl1
_shelx_space_group_comment
;
The symmetry employed for this shelxl refinement is uniquely defined
by the following loop, which should always be used as a source of
symmetry information in preference to the above space-group names.
They are only intended as comments.
;
_shelx_estimated_absorpt_t_max 0.982
_shelx_estimated_absorpt_t_min 0.975
_reflns_odcompleteness_completeness 99.81
_reflns_odcompleteness_iscentric 1
_reflns_odcompleteness_theta 26.32
_olex2_refinement_description
;
1. Fixed Uiso
 At 1.2 times of:
  All C(H) groups, All C(H,H) groups
 At 1.5 times of:
  All C(H,H,H) groups
2.a Ternary CH refined with riding coordinates:
 C8(H8), C9(H9), C10(H10), C14(H14), C15(H15), C16(H16)
2.b Secondary CH2 refined with riding coordinates:
 C17(H17A,H17B)
2.c Aromatic/amide H refined with riding coordinates:
 C3(H3), C4(H4), C5(H5), C11(H11), C12(H12), C13(H13), C19(H19), C21(H21),
 C22(H22), C24(H24), C25(H25)
2.d Idealised Me refined as rotating group:
 C18(H18A,H18B,H18C), C26(H26A,H26B,H26C)
;
_olex2_date_sample_data_collection 2009-06-29
_olex2_submission_special_instructions 'No special instructions were received'

loop_
_space_group_symop_operation_xyz
'x, y, z'
'-x, y, -z'
'x+1/2, y+1/2, z+1/2'
'-x+1/2, y+1/2, -z+1/2'

loop_
_atom_site_label
_atom_site_type_symbol
_atom_site_fract_x
_atom_site_fract_y
_atom_site_fract_z
_atom_site_U_iso_or_equiv
_atom_site_adp_type
_atom_site_occupancy
_atom_site_site_symmetry_order
_atom_site_calc_flag
_atom_site_refinement_flags_posn
_atom_site_refinement_flags_adp
_atom_site_refinement_flags_occupancy
_atom_site_disorder_assembly
_atom_site_disorder_group
O1 O 0.0220(2) 0.5065(4) 0.23459(11) 0.0523(7) Uani 1 1 d . . . . .
C1 C 0.1277(3) 0.6464(5) 0.31828(15) 0.0367(8) Uani 1 1 d . . . . .
C2 C 0.1185(3) 0.5044(6) 0.27665(16) 0.0420(9) Uani 1 1 d . . . . .
C3 C 0.2029(3) 0.3745(6) 0.27951(17) 0.0526(11) Uani 1 1 d . . . . .
H3 H 0.1964 0.2776 0.2523 0.063 Uiso 1 1 calc R . . . .
C4 C 0.2977(4) 0.3881(6) 0.32296(17) 0.0546(11) Uani 1 1 d . . . . .
H4 H 0.3549 0.3003 0.3244 0.066 Uiso 1 1 calc R . . . .
C5 C 0.3090(3) 0.5296(6) 0.36438(16) 0.0467(10) Uani 1 1 d . . . . .
H5 H 0.3727 0.5370 0.3937 0.056 Uiso 1 1 calc R . . . .
C6 C 0.2231(3) 0.6604(5) 0.36127(15) 0.0389(9) Uani 1 1 d . . . . .
C7 C 0.2176(3) 0.8284(5) 0.39739(15) 0.0371(8) Uani 1 1 d . . . . .
C8 C 0.1056(3) 0.9230(5) 0.37471(14) 0.0358(8) Uani 1 1 d . . . . .
H8 H 0.1168 1.0494 0.3613 0.043 Uiso 1 1 calc R . . . .
C9 C 0.0232(3) 0.9168(6) 0.42088(15) 0.0410(9) Uani 1 1 d . . . . .
H9 H 0.0585 0.9469 0.4617 0.049 Uiso 1 1 calc R . . . .
C10 C -0.0853(3) 1.0281(6) 0.39849(16) 0.0448(9) Uani 1 1 d . . . . .
H10 H -0.1328 1.0327 0.4300 0.054 Uiso 1 1 calc R . . . .
C11 C -0.0753(4) 1.2206(6) 0.37357(19) 0.0578(11) Uani 1 1 d . . . . .
H11 H -0.0460 1.3261 0.3938 0.069 Uiso 1 1 calc R . . . .
C12 C -0.1229(4) 1.2018(7) 0.3096(2) 0.0618(12) Uani 1 1 d . . . . .
H12 H -0.1267 1.2993 0.2826 0.074 Uiso 1 1 calc R . . . .
C13 C -0.1593(4) 1.0352(7) 0.29437(19) 0.0582(12) Uani 1 1 d . . . . .
H13 H -0.1906 1.0018 0.2557 0.070 Uiso 1 1 calc R . . . .
C14 C -0.1451(3) 0.9057(6) 0.34574(17) 0.0452(10) Uani 1 1 d . . . . .
H14 H -0.2194 0.8645 0.3539 0.054 Uiso 1 1 calc R . . . .
C15 C -0.0644(3) 0.7391(5) 0.34581(15) 0.0408(9) Uani 1 1 d . . . . .
H15 H -0.1001 0.6278 0.3267 0.049 Uiso 1 1 calc R . . . .
C16 C 0.0449(3) 0.7991(5) 0.32270(15) 0.0379(9) Uani 1 1 d . . . . .
H16 H 0.0280 0.8683 0.2852 0.045 Uiso 1 1 calc R . . . .
C17 C -0.0215(3) 0.7187(6) 0.41300(15) 0.0450(9) Uani 1 1 d . . . . .
H17A H -0.0820 0.6937 0.4359 0.054 Uiso 1 1 calc R . . . .
H17B H 0.0380 0.6269 0.4217 0.054 Uiso 1 1 calc R . . . .
C18 C 0.0102(4) 0.3630(7) 0.19128(19) 0.0659(13) Uani 1 1 d . . . . .
H18A H 0.0173 0.2454 0.2111 0.099 Uiso 1 1 calc GR . . . .
H18B H 0.0684 0.3751 0.1667 0.099 Uiso 1 1 calc GR . . . .
H18C H -0.0629 0.3718 0.1668 0.099 Uiso 1 1 calc GR . . . .
C19 C 0.2967(3) 0.8774(6) 0.44320(16) 0.0444(10) Uani 1 1 d . . . . .
H19 H 0.3563 0.7939 0.4519 0.053 Uiso 1 1 calc R . . . .
C20 C 0.3055(3) 1.0397(6) 0.48193(16) 0.0422(9) Uani 1 1 d . . . . .
C21 C 0.2471(4) 1.2039(6) 0.46889(17) 0.0527(11) Uani 1 1 d . . . . .
H21 H 0.1966 1.2136 0.4334 0.063 Uiso 1 1 calc R . . . .
C22 C 0.2617(4) 1.3532(7) 0.50701(18) 0.0571(11) Uani 1 1 d . . . . .
H22 H 0.2212 1.4612 0.4967 0.069 Uiso 1 1 calc R . . . .
C23 C 0.3353(3) 1.3449(6) 0.56013(19) 0.0536(11) Uani 1 1 d . . . . .
C24 C 0.3942(4) 1.1848(7) 0.5734(2) 0.0667(14) Uani 1 1 d . . . . .
H24 H 0.4448 1.1769 0.6090 0.080 Uiso 1 1 calc R . . . .
C25 C 0.3807(4) 1.0345(7) 0.53565(19) 0.0623(12) Uani 1 1 d . . . . .
H25 H 0.4225 0.9278 0.5461 0.075 Uiso 1 1 calc R . . . .
C26 C 0.3509(4) 1.5087(8) 0.6024(2) 0.0764(15) Uani 1 1 d . . . . .
H26A H 0.3490 1.6210 0.5797 0.115 Uiso 1 1 calc GR . . . .
H26B H 0.4226 1.4986 0.6281 0.115 Uiso 1 1 calc GR . . . .
H26C H 0.2908 1.5102 0.6260 0.115 Uiso 1 1 calc GR . . . .

loop_
_atom_site_aniso_label
_atom_site_aniso_U_11
_atom_site_aniso_U_22
_atom_site_aniso_U_33
_atom_site_aniso_U_23
_atom_site_aniso_U_13
_atom_site_aniso_U_12
O1 0.0523(16) 0.0574(19) 0.0462(14) -0.0189(15) 0.0050(13) -0.0008(14)
C1 0.040(2) 0.039(2) 0.0339(17) -0.0049(17) 0.0131(16) -0.0043(17)
C2 0.045(2) 0.041(2) 0.043(2) -0.006(2) 0.0125(18) -0.0056(19)
C3 0.059(3) 0.052(3) 0.050(2) -0.013(2) 0.017(2) 0.001(2)
C4 0.054(2) 0.052(3) 0.059(2) -0.006(2) 0.015(2) 0.015(2)
C5 0.042(2) 0.054(3) 0.044(2) -0.005(2) 0.0076(17) 0.001(2)
C6 0.044(2) 0.036(2) 0.0384(18) -0.0009(17) 0.0113(17) -0.0036(17)
C7 0.0392(19) 0.037(2) 0.0371(17) -0.0053(17) 0.0124(16) -0.0059(17)
C8 0.0411(19) 0.032(2) 0.0366(17) -0.0032(17) 0.0134(16) -0.0056(16)
C9 0.047(2) 0.045(2) 0.0337(17) -0.0002(18) 0.0148(16) -0.0023(18)
C10 0.045(2) 0.045(3) 0.048(2) -0.009(2) 0.0162(18) -0.0007(19)
C11 0.070(3) 0.036(2) 0.067(3) -0.008(2) 0.011(2) 0.005(2)
C12 0.064(3) 0.056(3) 0.069(3) 0.016(3) 0.021(2) 0.013(2)
C13 0.062(3) 0.058(3) 0.052(2) -0.001(2) 0.005(2) 0.010(2)
C14 0.040(2) 0.040(2) 0.056(2) 0.001(2) 0.0119(18) -0.0028(18)
C15 0.040(2) 0.036(2) 0.048(2) -0.0030(19) 0.0099(17) -0.0035(17)
C16 0.043(2) 0.037(2) 0.0348(17) -0.0005(17) 0.0087(16) -0.0051(17)
C17 0.046(2) 0.044(2) 0.048(2) 0.004(2) 0.0179(18) 0.0013(19)
C18 0.075(3) 0.070(4) 0.052(2) -0.027(2) 0.008(2) -0.005(3)
C19 0.0367(19) 0.053(3) 0.0453(19) -0.006(2) 0.0111(17) -0.0014(18)
C20 0.0351(19) 0.048(3) 0.044(2) -0.007(2) 0.0074(17) -0.0091(18)
C21 0.057(2) 0.051(3) 0.046(2) -0.001(2) -0.002(2) -0.008(2)
C22 0.062(3) 0.046(3) 0.061(2) -0.012(2) 0.003(2) -0.005(2)
C23 0.049(2) 0.055(3) 0.056(2) -0.018(2) 0.009(2) -0.010(2)
C24 0.061(3) 0.071(4) 0.059(2) -0.019(3) -0.017(2) 0.000(3)
C25 0.053(2) 0.065(3) 0.064(3) -0.017(3) -0.008(2) 0.006(2)
C26 0.076(3) 0.071(4) 0.080(3) -0.035(3) 0.008(3) -0.012(3)

loop_
_atom_type_symbol
_atom_type_description
_atom_type_scat_dispersion_real
_atom_type_scat_dispersion_imag
_atom_type_scat_source
C C 0.0033 0.0016 'International Tables Vol C Tables 4.2.6.8 and 6.1.1.4'
H H 0.0000 0.0000 'International Tables Vol C Tables 4.2.6.8 and 6.1.1.4'
O O 0.0106 0.0060 'International Tables Vol C Tables 4.2.6.8 and 6.1.1.4'

loop_
_geom_angle_atom_site_label_1
_geom_angle_atom_site_label_2
_geom_angle_atom_site_label_3
_geom_angle
_geom_angle_site_symmetry_1
_geom_angle_site_symmetry_3
_geom_angle_publ_flag
C2 O1 C18 116.9(3) . . ?
C2 C1 C16 127.6(3) . . ?
C6 C1 C2 120.1(3) . . ?
C6 C1 C16 112.2(3) . . ?
O1 C2 C1 115.6(3) . . ?
C3 C2 O1 124.7(3) . . ?
C3 C2 C1 119.8(3) . . ?
C2 C3 H3 120.1 . . ?
C2 C3 C4 119.8(4) . . ?
C4 C3 H3 120.1 . . ?
C3 C4 H4 119.4 . . ?
C5 C4 C3 121.3(4) . . ?
C5 C4 H4 119.4 . . ?
C4 C5 H5 120.7 . . ?
C4 C5 C6 118.6(4) . . ?
C6 C5 H5 120.7 . . ?
C1 C6 C5 120.4(3) . . ?
C1 C6 C7 110.4(3) . . ?
C5 C6 C7 129.2(3) . . ?
C6 C7 C8 107.3(3) . . ?
C19 C7 C6 124.3(3) . . ?
C19 C7 C8 128.3(3) . . ?
C7 C8 H8 111.7 . . ?
C7 C8 C9 112.2(3) . . ?
C7 C8 C16 106.0(3) . . ?
C9 C8 H8 111.7 . . ?
C9 C8 C16 103.0(3) . . ?
C16 C8 H8 111.7 . . ?
C8 C9 H9 114.1 . . ?
C10 C9 C8 110.6(3) . . ?
C10 C9 H9 114.1 . . ?
C17 C9 C8 101.3(3) . . ?
C17 C9 H9 114.1 . . ?
C17 C9 C10 101.0(3) . . ?
C9 C10 H10 109.2 . . ?
C9 C10 C14 102.4(3) . . ?
C11 C10 C9 119.4(3) . . ?
C11 C10 H10 109.2 . . ?
C11 C10 C14 106.8(3) . . ?
C14 C10 H10 109.2 . . ?
C10 C11 H11 128.0 . . ?
C12 C11 C10 103.9(4) . . ?
C12 C11 H11 128.0 . . ?
C11 C12 H12 123.1 . . ?
C13 C12 C11 113.8(4) . . ?
C13 C12 H12 123.1 . . ?
C12 C13 H13 123.7 . . ?
C12 C13 C14 112.5(4) . . ?
C14 C13 H13 123.7 . . ?
C10 C14 H14 110.2 . . ?
C13 C14 C10 102.9(3) . . ?
C13 C14 H14 110.2 . . ?
C13 C14 C15 119.3(3) . . ?
C15 C14 C10 103.4(3) . . ?
C15 C14 H14 110.2 . . ?
C14 C15 H15 114.4 . . ?
C16 C15 C14 109.9(3) . . ?
C16 C15 H15 114.4 . . ?
C17 C15 C14 100.8(3) . . ?
C17 C15 H15 114.4 . . ?
C17 C15 C16 101.3(3) . . ?
C1 C16 C8 104.0(3) . . ?
C1 C16 C15 114.7(3) . . ?
C1 C16 H16 111.6 . . ?
C8 C16 H16 111.6 . . ?
C15 C16 C8 102.8(3) . . ?
C15 C16 H16 111.6 . . ?
C9 C17 C15 94.7(3) . . ?
C9 C17 H17A 112.8 . . ?
C9 C17 H17B 112.8 . . ?
C15 C17 H17A 112.8 . . ?
C15 C17 H17B 112.8 . . ?
H17A C17 H17B 110.2 . . ?
O1 C18 H18A 109.5 . . ?
O1 C18 H18B 109.5 . . ?
O1 C18 H18C 109.5 . . ?
H18A C18 H18B 109.5 . . ?
H18A C18 H18C 109.5 . . ?
H18B C18 H18C 109.5 . . ?
C7 C19 H19 114.5 . . ?
C7 C19 C20 130.9(4) . . ?
C20 C19 H19 114.5 . . ?
C21 C20 C19 125.1(3) . . ?
C21 C20 C25 116.3(4) . . ?
C25 C20 C19 118.6(4) . . ?
C20 C21 H21 119.0 . . ?
C22 C21 C20 121.9(4) . . ?
C22 C21 H21 119.0 . . ?
C21 C22 H22 119.5 . . ?
C23 C22 C21 121.0(4) . . ?
C23 C22 H22 119.5 . . ?
C22 C23 C26 121.1(4) . . ?
C24 C23 C22 117.8(4) . . ?
C24 C23 C26 121.1(4) . . ?
C23 C24 H24 119.1 . . ?
C23 C24 C25 121.8(4) . . ?
C25 C24 H24 119.1 . . ?
C20 C25 H25 119.4 . . ?
C24 C25 C20 121.2(4) . . ?
C24 C25 H25 119.4 . . ?
C23 C26 H26A 109.5 . . ?
C23 C26 H26B 109.5 . . ?
C23 C26 H26C 109.5 . . ?
H26A C26 H26B 109.5 . . ?
H26A C26 H26C 109.5 . . ?
H26B C26 H26C 109.5 . . ?

loop_
_geom_bond_atom_site_label_1
_geom_bond_atom_site_label_2
_geom_bond_distance
_geom_bond_site_symmetry_2
_geom_bond_publ_flag
O1 C2 1.375(4) . ?
O1 C18 1.421(5) . ?
C1 C2 1.388(5) . ?
C1 C6 1.382(5) . ?
C1 C16 1.496(5) . ?
C2 C3 1.372(6) . ?
C3 H3 0.9300 . ?
C3 C4 1.382(5) . ?
C4 H4 0.9300 . ?
C4 C5 1.382(6) . ?
C5 H5 0.9300 . ?
C5 C6 1.389(5) . ?
C6 C7 1.474(5) . ?
C7 C8 1.518(5) . ?
C7 C19 1.337(5) . ?
C8 H8 0.9800 . ?
C8 C9 1.545(4) . ?
C8 C16 1.566(5) . ?
C9 H9 0.9800 . ?
C9 C10 1.543(5) . ?
C9 C17 1.531(6) . ?
C10 H10 0.9800 . ?
C10 C11 1.516(6) . ?
C10 C14 1.568(5) . ?
C11 H11 0.9300 . ?
C11 C12 1.479(6) . ?
C12 H12 0.9300 . ?
C12 C13 1.310(7) . ?
C13 H13 0.9300 . ?
C13 C14 1.484(6) . ?
C14 H14 0.9800 . ?
C14 C15 1.543(5) . ?
C15 H15 0.9800 . ?
C15 C16 1.543(5) . ?
C15 C17 1.537(5) . ?
C16 H16 0.9800 . ?
C17 H17A 0.9700 . ?
C17 H17B 0.9700 . ?
C18 H18A 0.9600 . ?
C18 H18B 0.9600 . ?
C18 H18C 0.9600 . ?
C19 H19 0.9300 . ?
C19 C20 1.461(5) . ?
C20 C21 1.385(6) . ?
C20 C25 1.396(5) . ?
C21 H21 0.9300 . ?
C21 C22 1.378(6) . ?
C22 H22 0.9300 . ?
C22 C23 1.376(5) . ?
C23 C24 1.365(6) . ?
C23 C26 1.517(6) . ?
C24 H24 0.9300 . ?
C24 C25 1.379(6) . ?
C25 H25 0.9300 . ?
C26 H26A 0.9600 . ?
C26 H26B 0.9600 . ?
C26 H26C 0.9600 . ?

loop_
_geom_torsion_atom_site_label_1
_geom_torsion_atom_site_label_2
_geom_torsion_atom_site_label_3
_geom_torsion_atom_site_label_4
_geom_torsion
_geom_torsion_site_symmetry_1
_geom_torsion_site_symmetry_2
_geom_torsion_site_symmetry_3
_geom_torsion_site_symmetry_4
_geom_torsion_publ_flag
O1 C2 C3 C4 178.5(4) . . . . ?
C1 C2 C3 C4 -1.4(6) . . . . ?
C1 C6 C7 C8 1.5(4) . . . . ?
C1 C6 C7 C19 178.6(3) . . . . ?
C2 C1 C6 C5 -2.0(5) . . . . ?
C2 C1 C6 C7 175.8(3) . . . . ?
C2 C1 C16 C8 -175.7(3) . . . . ?
C2 C1 C16 C15 72.9(4) . . . . ?
C2 C3 C4 C5 0.7(6) . . . . ?
C3 C4 C5 C6 -0.6(6) . . . . ?
C4 C5 C6 C1 1.3(6) . . . . ?
C4 C5 C6 C7 -176.1(3) . . . . ?
C5 C6 C7 C8 179.1(4) . . . . ?
C5 C6 C7 C19 -3.8(6) . . . . ?
C6 C1 C2 O1 -177.9(3) . . . . ?
C6 C1 C2 C3 2.1(5) . . . . ?
C6 C1 C16 C8 2.6(4) . . . . ?
C6 C1 C16 C15 -108.8(3) . . . . ?
C6 C7 C8 C9 111.8(3) . . . . ?
C6 C7 C8 C16 0.1(4) . . . . ?
C6 C7 C19 C20 178.1(4) . . . . ?
C7 C8 C9 C10 175.2(3) . . . . ?
C7 C8 C9 C17 -78.3(3) . . . . ?
C7 C8 C16 C1 -1.6(3) . . . . ?
C7 C8 C16 C15 118.2(3) . . . . ?
C7 C19 C20 C21 -18.6(6) . . . . ?
C7 C19 C20 C25 163.6(4) . . . . ?
C8 C7 C19 C20 -5.5(6) . . . . ?
C8 C9 C10 C11 -47.7(4) . . . . ?
C8 C9 C10 C14 69.9(4) . . . . ?
C8 C9 C17 C15 -56.3(3) . . . . ?
C9 C8 C16 C1 -119.5(3) . . . . ?
C9 C8 C16 C15 0.3(3) . . . . ?
C9 C10 C11 C12 113.0(4) . . . . ?
C9 C10 C14 C13 -123.6(3) . . . . ?
C9 C10 C14 C15 1.2(4) . . . . ?
C10 C9 C17 C15 57.6(3) . . . . ?
C10 C11 C12 C13 1.0(5) . . . . ?
C10 C14 C15 C16 -71.7(3) . . . . ?
C10 C14 C15 C17 34.6(4) . . . . ?
C11 C10 C14 C13 2.7(4) . . . . ?
C11 C10 C14 C15 127.4(3) . . . . ?
C11 C12 C13 C14 0.8(6) . . . . ?
C12 C13 C14 C10 -2.2(5) . . . . ?
C12 C13 C14 C15 -115.8(4) . . . . ?
C13 C14 C15 C16 41.7(5) . . . . ?
C13 C14 C15 C17 148.0(4) . . . . ?
C14 C10 C11 C12 -2.3(4) . . . . ?
C14 C15 C16 C1 -177.5(3) . . . . ?
C14 C15 C16 C8 70.4(3) . . . . ?
C14 C15 C17 C9 -56.5(3) . . . . ?
C16 C1 C2 O1 0.4(5) . . . . ?
C16 C1 C2 C3 -179.6(4) . . . . ?
C16 C1 C6 C5 179.4(3) . . . . ?
C16 C1 C6 C7 -2.7(4) . . . . ?
C16 C8 C9 C10 -71.2(4) . . . . ?
C16 C8 C9 C17 35.3(3) . . . . ?
C16 C15 C17 C9 56.6(3) . . . . ?
C17 C9 C10 C11 -154.3(3) . . . . ?
C17 C9 C10 C14 -36.7(3) . . . . ?
C17 C15 C16 C1 76.5(4) . . . . ?
C17 C15 C16 C8 -35.6(4) . . . . ?
C18 O1 C2 C1 179.9(3) . . . . ?
C18 O1 C2 C3 -0.1(6) . . . . ?
C19 C7 C8 C9 -65.1(5) . . . . ?
C19 C7 C8 C16 -176.8(3) . . . . ?
C19 C20 C21 C22 -178.4(4) . . . . ?
C19 C20 C25 C24 178.7(4) . . . . ?
C20 C21 C22 C23 -0.2(7) . . . . ?
C21 C20 C25 C24 0.8(6) . . . . ?
C21 C22 C23 C24 0.7(7) . . . . ?
C21 C22 C23 C26 -179.5(4) . . . . ?
C22 C23 C24 C25 -0.5(7) . . . . ?
C23 C24 C25 C20 -0.2(7) . . . . ?
C25 C20 C21 C22 -0.6(6) . . . . ?
C26 C23 C24 C25 179.8(4) . . . . ?
